data_4104557
loop_
_publ_author_name
'Kenji Mochida'
'Masaki Shimizu'
'Tamejiro Hiyama'

_publ_contact_author 'Masaki Shimizu'
_publ_contact_author_email m.shimizu@hs2.ecs.kyoto-u.ac.jp
_publ_contact_author_fax +81-75-383-2445
_publ_contact_author_phone +81-75-383-2444
_publ_section_title
;
 Palladium-Catalyzed Intramolecular Coupling of 2-[(2-Pyrrolyl)silyl]aryl
 Triflates through 1,2-Silicon Migration
;
_journal_name_full 'Journal of the American Chemical Society'
_journal_page_first 8350
_journal_page_last 8351
_journal_paper_doi 10.1021/ja901622b
_journal_volume 131
_journal_year 2009
_chemical_formula_sum 'C22 H29 N O2 Si'
_chemical_formula_weight 367.55
_chemical_name_systematic
; 
 ? 
;
_space_group_IT_number 2
_symmetry_cell_setting triclinic
_symmetry_space_group_name_Hall '-P 1'
_symmetry_space_group_name_H-M 'P -1'
_atom_sites_solution_hydrogens geom
_atom_sites_solution_primary direct
_atom_sites_solution_secondary difmap
_audit_creation_method SHELXL-97
_audit_update_record
;
2009-02-26 # Formatted by publCIF
;
_cell_angle_alpha 82.2940(10)
_cell_angle_beta 73.4490(10)
_cell_angle_gamma 73.1520(10)
_cell_formula_units_Z 2
_cell_length_a 8.7034(6)
_cell_length_b 9.7875(8)
_cell_length_c 13.2568(8)
_cell_measurement_reflns_used 3418
_cell_measurement_temperature 300(2)
_cell_measurement_theta_max 26.90
_cell_measurement_theta_min 2.53
_cell_volume 1034.39(13)
_computing_cell_refinement 'Bruker SMART'
_computing_data_collection 'Bruker SMART'
_computing_data_reduction 'Bruker SAINT'
_computing_molecular_graphics 'Bruker SHELXTL'
_computing_publication_material 'Bruker SHELXTL'
_computing_structure_refinement 'SHELXL-97 (Sheldrick, 1997)'
_computing_structure_solution 'SHELXS-97 (Sheldrick, 1990)'
_diffrn_ambient_temperature 300(2)
_diffrn_detector_area_resol_mean 8.366
_diffrn_measured_fraction_theta_full 0.980
_diffrn_measured_fraction_theta_max 0.980
_diffrn_measurement_device_type 'CCD area detector'
_diffrn_measurement_method 'phi and omega scans'
_diffrn_radiation_monochromator graphite
_diffrn_radiation_source 'fine-focus sealed tube'
_diffrn_radiation_type MoK\a
_diffrn_radiation_wavelength 0.71073
_diffrn_reflns_av_R_equivalents 0.0738
_diffrn_reflns_av_sigmaI/netI 0.0556
_diffrn_reflns_limit_h_max 10
_diffrn_reflns_limit_h_min -10
_diffrn_reflns_limit_k_max 10
_diffrn_reflns_limit_k_min -11
_diffrn_reflns_limit_l_max 16
_diffrn_reflns_limit_l_min -15
_diffrn_reflns_number 5632
_diffrn_reflns_theta_full 25.49
_diffrn_reflns_theta_max 25.49
_diffrn_reflns_theta_min 1.61
_exptl_absorpt_coefficient_mu 0.129
_exptl_absorpt_correction_T_max 0.9384
_exptl_absorpt_correction_T_min 0.9384
_exptl_absorpt_correction_type none
_exptl_crystal_colour colorless
_exptl_crystal_density_diffrn 1.180
_exptl_crystal_description prism
_exptl_crystal_F_000 396
_exptl_crystal_size_max 0.50
_exptl_crystal_size_mid 0.50
_exptl_crystal_size_min 0.50
_refine_diff_density_max 0.356
_refine_diff_density_min -0.246
_refine_diff_density_rms 0.056
_refine_ls_extinction_method none
_refine_ls_goodness_of_fit_ref 1.101
_refine_ls_hydrogen_treatment constr
_refine_ls_matrix_type full
_refine_ls_number_parameters 242
_refine_ls_number_reflns 3771
_refine_ls_number_restraints 0
_refine_ls_restrained_S_all 1.101
_refine_ls_R_factor_all 0.0556
_refine_ls_R_factor_gt 0.0491
_refine_ls_shift/su_max 0.000
_refine_ls_shift/su_mean 0.000
_refine_ls_structure_factor_coef Fsqd
_refine_ls_weighting_details 'calc w=1/[\s^2^(Fo^2^)+(0.0873P)^2^+0.0432P] where P=(Fo^2^+2Fc^2^)/3'
_refine_ls_weighting_scheme calc
_refine_ls_wR_factor_gt 0.1392
_refine_ls_wR_factor_ref 0.1437
_reflns_number_gt 3184
_reflns_number_total 3771
_reflns_threshold_expression >2sigma(I)
_cod_data_source_file ja901622b_4m-OH.cif
_cod_data_source_block 4m-OH
_cod_database_code 4104557

loop_
_symmetry_equiv_pos_as_xyz
'x, y, z'
'-x, -y, -z'

loop_
_atom_site_label
_atom_site_type_symbol
_atom_site_fract_x
_atom_site_fract_y
_atom_site_fract_z
_atom_site_U_iso_or_equiv
_atom_site_adp_type
_atom_site_occupancy
_atom_site_symmetry_multiplicity
_atom_site_calc_flag
_atom_site_refinement_flags
C9 C 0.4058(3) 0.4007(3) 0.4313(2) 0.0794(7) Uani 1 1 d .
H9A H 0.5025 0.4111 0.4473 0.119 Uiso 1 1 calc R
H9B H 0.3181 0.4037 0.4949 0.119 Uiso 1 1 calc R
H9C H 0.3705 0.4773 0.3826 0.119 Uiso 1 1 calc R
Si1 Si 0.26105(5) 0.23223(5) 0.34872(3) 0.03852(18) Uani 1 1 d .
O1 O -0.10279(16) 0.87827(14) -0.00258(10) 0.0578(4) Uani 1 1 d .
C6 C 0.3127(2) 0.04508(18) 0.30504(12) 0.0399(4) Uani 1 1 d .
O2 O 0.10371(17) 0.11218(15) 0.21329(11) 0.0600(4) Uani 1 1 d .
H2 H 0.0912 0.0940 0.1580 0.090 Uiso 1 1 calc R
N1 N 0.27141(17) 0.37348(15) 0.13695(11) 0.0425(4) Uani 1 1 d .
C13 C 0.2026(2) 0.37395(18) 0.24572(13) 0.0418(4) Uani 1 1 d .
C20 C 0.1901(2) 0.49588(18) 0.08986(13) 0.0388(4) Uani 1 1 d .
C16 C -0.0342(2) 0.70918(18) 0.14100(13) 0.0439(4) Uani 1 1 d .
H16 H -0.1147 0.7661 0.1922 0.053 Uiso 1 1 calc R
C19 C 0.2103(2) 0.5391(2) -0.01673(13) 0.0475(4) Uani 1 1 d .
H19 H 0.2904 0.4833 -0.0686 0.057 Uiso 1 1 calc R
C14 C 0.0797(2) 0.49881(18) 0.26571(13) 0.0457(4) Uani 1 1 d .
H14 H 0.0144 0.5272 0.3321 0.055 Uiso 1 1 calc R
C10 C 0.0812(2) 0.2593(2) 0.47012(13) 0.0473(4) Uani 1 1 d .
H10 H 0.0536 0.3593 0.4873 0.057 Uiso 1 1 calc R
C17 C -0.0116(2) 0.75097(18) 0.03554(13) 0.0429(4) Uani 1 1 d .
C15 C 0.0677(2) 0.57840(18) 0.16887(12) 0.0400(4) Uani 1 1 d .
C21 C 0.4040(2) 0.2634(2) 0.07782(15) 0.0530(5) Uani 1 1 d .
H21A H 0.3644 0.2299 0.0277 0.080 Uiso 1 1 calc R
H21B H 0.4397 0.1853 0.1253 0.080 Uiso 1 1 calc R
H21C H 0.4957 0.3021 0.0413 0.080 Uiso 1 1 calc R
C1 C 0.2302(2) 0.0070(2) 0.24055(13) 0.0443(4) Uani 1 1 d .
C18 C 0.1082(2) 0.6665(2) -0.04230(13) 0.0487(4) Uani 1 1 d .
H18 H 0.1188 0.6974 -0.1128 0.058 Uiso 1 1 calc R
C5 C 0.4358(2) -0.0656(2) 0.33628(14) 0.0499(5) Uani 1 1 d .
H5 H 0.4921 -0.0456 0.3801 0.060 Uiso 1 1 calc R
C7 C 0.4477(2) 0.2576(2) 0.38186(14) 0.0513(5) Uani 1 1 d .
H7 H 0.4776 0.1819 0.4347 0.062 Uiso 1 1 calc R
C3 C 0.3953(3) -0.2354(2) 0.24003(16) 0.0616(5) Uani 1 1 d .
H3 H 0.4235 -0.3276 0.2176 0.074 Uiso 1 1 calc R
C2 C 0.2711(3) -0.1302(2) 0.20839(15) 0.0547(5) Uani 1 1 d .
H2A H 0.2147 -0.1519 0.1653 0.066 Uiso 1 1 calc R
C4 C 0.4774(3) -0.2037(2) 0.30475(17) 0.0622(6) Uani 1 1 d .
H4 H 0.5601 -0.2746 0.3272 0.075 Uiso 1 1 calc R
C11 C 0.1313(3) 0.1660(3) 0.56441(16) 0.0663(6) Uani 1 1 d .
H11A H 0.0366 0.1773 0.6244 0.099 Uiso 1 1 calc R
H11B H 0.2176 0.1949 0.5807 0.099 Uiso 1 1 calc R
H11C H 0.1712 0.0676 0.5471 0.099 Uiso 1 1 calc R
C12 C -0.0751(3) 0.2337(3) 0.45396(19) 0.0711(6) Uani 1 1 d .
H12A H -0.0527 0.1359 0.4379 0.107 Uiso 1 1 calc R
H12B H -0.1070 0.2957 0.3967 0.107 Uiso 1 1 calc R
H12C H -0.1636 0.2534 0.5171 0.107 Uiso 1 1 calc R
C22 C -0.2230(3) 0.9721(2) 0.07212(17) 0.0715(7) Uani 1 1 d .
H22A H -0.3084 0.9269 0.1105 0.107 Uiso 1 1 calc R
H22B H -0.2713 1.0586 0.0362 0.107 Uiso 1 1 calc R
H22C H -0.1705 0.9941 0.1202 0.107 Uiso 1 1 calc R
C8 C 0.5997(3) 0.2440(3) 0.28710(19) 0.0845(8) Uani 1 1 d .
H8A H 0.5762 0.3197 0.2351 0.127 Uiso 1 1 calc R
H8B H 0.6254 0.1534 0.2572 0.127 Uiso 1 1 calc R
H8C H 0.6929 0.2504 0.3095 0.127 Uiso 1 1 calc R

loop_
_atom_site_aniso_label
_atom_site_aniso_U_11
_atom_site_aniso_U_22
_atom_site_aniso_U_33
_atom_site_aniso_U_23
_atom_site_aniso_U_13
_atom_site_aniso_U_12
C9 0.1040(19) 0.0801(17) 0.0761(16) -0.0144(13) -0.0342(14) -0.0428(15)
Si1 0.0448(3) 0.0398(3) 0.0300(3) -0.00418(18) -0.01114(19) -0.0073(2)
O1 0.0636(8) 0.0505(8) 0.0422(7) -0.0032(6) -0.0139(6) 0.0114(6)
C6 0.0452(9) 0.0410(9) 0.0313(8) -0.0032(7) -0.0095(7) -0.0079(7)
O2 0.0637(8) 0.0595(9) 0.0612(9) -0.0140(7) -0.0345(7) -0.0005(7)
N1 0.0452(8) 0.0395(8) 0.0330(7) -0.0042(6) -0.0047(6) -0.0006(6)
C13 0.0488(9) 0.0430(9) 0.0316(8) -0.0051(7) -0.0108(7) -0.0076(7)
C20 0.0398(8) 0.0383(9) 0.0345(8) -0.0048(7) -0.0073(7) -0.0057(7)
C16 0.0489(9) 0.0417(9) 0.0342(9) -0.0124(7) -0.0080(7) 0.0001(7)
C19 0.0482(9) 0.0489(10) 0.0323(9) -0.0052(7) -0.0003(7) -0.0015(8)
C14 0.0595(10) 0.0412(9) 0.0298(8) -0.0089(7) -0.0096(7) -0.0020(8)
C10 0.0547(10) 0.0480(10) 0.0351(9) -0.0082(7) -0.0067(7) -0.0096(8)
C17 0.0463(9) 0.0387(9) 0.0406(9) -0.0040(7) -0.0143(7) -0.0028(7)
C15 0.0473(9) 0.0400(9) 0.0313(8) -0.0084(7) -0.0099(7) -0.0068(7)
C21 0.0525(10) 0.0476(11) 0.0422(10) -0.0056(8) -0.0035(8) 0.0051(8)
C1 0.0467(9) 0.0479(10) 0.0370(9) -0.0040(7) -0.0111(7) -0.0095(8)
C18 0.0520(10) 0.0534(11) 0.0306(9) 0.0001(7) -0.0054(7) -0.0048(8)
C5 0.0543(10) 0.0474(11) 0.0450(10) 0.0003(8) -0.0171(8) -0.0057(8)
C7 0.0579(11) 0.0618(12) 0.0404(10) -0.0046(8) -0.0165(8) -0.0208(9)
C3 0.0807(14) 0.0410(11) 0.0530(12) -0.0075(9) -0.0043(10) -0.0114(10)
C2 0.0691(12) 0.0525(11) 0.0443(10) -0.0113(8) -0.0103(9) -0.0191(9)
C4 0.0661(13) 0.0451(11) 0.0616(13) 0.0046(9) -0.0146(10) 0.0013(9)
C11 0.0786(14) 0.0740(15) 0.0399(10) 0.0057(10) -0.0084(10) -0.0215(11)
C12 0.0531(12) 0.0943(18) 0.0625(13) -0.0132(12) -0.0023(10) -0.0227(12)
C22 0.0734(14) 0.0540(13) 0.0586(13) -0.0040(10) -0.0066(11) 0.0167(10)
C8 0.0592(13) 0.143(3) 0.0641(14) -0.0201(15) -0.0082(11) -0.0471(15)

loop_
_atom_type_symbol
_atom_type_description
_atom_type_scat_dispersion_real
_atom_type_scat_dispersion_imag
_atom_type_scat_source
C C 0.0033 0.0016 'International Tables Vol C Tables 4.2.6.8 and 6.1.1.4'
H H 0.0000 0.0000 'International Tables Vol C Tables 4.2.6.8 and 6.1.1.4'
N N 0.0061 0.0033 'International Tables Vol C Tables 4.2.6.8 and 6.1.1.4'
O O 0.0106 0.0060 'International Tables Vol C Tables 4.2.6.8 and 6.1.1.4'
Si Si 0.0817 0.0704 'International Tables Vol C Tables 4.2.6.8 and 6.1.1.4'

loop_
_geom_angle_atom_site_label_1
_geom_angle_atom_site_label_2
_geom_angle_atom_site_label_3
_geom_angle
C7 C9 H9A 109.5
C7 C9 H9B 109.5
H9A C9 H9B 109.5
C7 C9 H9C 109.5
H9A C9 H9C 109.5
H9B C9 H9C 109.5
C13 Si1 C10 107.70(8)
C13 Si1 C6 113.15(7)
C10 Si1 C6 109.87(8)
C13 Si1 C7 108.51(8)
C10 Si1 C7 108.69(8)
C6 Si1 C7 108.83(8)
C17 O1 C22 117.69(14)
C5 C6 C1 115.72(17)
C5 C6 Si1 121.46(13)
C1 C6 Si1 122.82(13)
C1 O2 H2 109.5
C20 N1 C13 109.29(13)
C20 N1 C21 122.86(14)
C13 N1 C21 127.83(14)
C14 C13 N1 107.25(14)
C14 C13 Si1 124.88(13)
N1 C13 Si1 127.87(12)
N1 C20 C19 129.93(15)
N1 C20 C15 108.45(14)
C19 C20 C15 121.57(15)
C17 C16 C15 117.99(15)
C17 C16 H16 121.0
C15 C16 H16 121.0
C18 C19 C20 117.76(16)
C18 C19 H19 121.1
C20 C19 H19 121.1
C13 C14 C15 109.35(15)
C13 C14 H14 125.3
C15 C14 H14 125.3
C12 C10 C11 110.71(17)
C12 C10 Si1 113.25(13)
C11 C10 Si1 110.74(13)
C12 C10 H10 107.3
C11 C10 H10 107.3
Si1 C10 H10 107.3
C16 C17 O1 123.81(15)
C16 C17 C18 121.72(16)
O1 C17 C18 114.46(15)
C16 C15 C20 119.70(15)
C16 C15 C14 134.64(15)
C20 C15 C14 105.65(14)
N1 C21 H21A 109.5
N1 C21 H21B 109.5
H21A C21 H21B 109.5
N1 C21 H21C 109.5
H21A C21 H21C 109.5
H21B C21 H21C 109.5
O2 C1 C2 121.34(16)
O2 C1 C6 116.66(16)
C2 C1 C6 121.97(17)
C19 C18 C17 121.23(16)
C19 C18 H18 119.4
C17 C18 H18 119.4
C4 C5 C6 122.76(18)
C4 C5 H5 118.6
C6 C5 H5 118.6
C9 C7 C8 110.28(19)
C9 C7 Si1 111.07(15)
C8 C7 Si1 113.04(13)
C9 C7 H7 107.4
C8 C7 H7 107.4
Si1 C7 H7 107.4
C4 C3 C2 119.92(19)
C4 C3 H3 120.0
C2 C3 H3 120.0
C3 C2 C1 120.15(19)
C3 C2 H2A 119.9
C1 C2 H2A 119.9
C3 C4 C5 119.46(19)
C3 C4 H4 120.3
C5 C4 H4 120.3
C10 C11 H11A 109.5
C10 C11 H11B 109.5
H11A C11 H11B 109.5
C10 C11 H11C 109.5
H11A C11 H11C 109.5
H11B C11 H11C 109.5
C10 C12 H12A 109.5
C10 C12 H12B 109.5
H12A C12 H12B 109.5
C10 C12 H12C 109.5
H12A C12 H12C 109.5
H12B C12 H12C 109.5
O1 C22 H22A 109.5
O1 C22 H22B 109.5
H22A C22 H22B 109.5
O1 C22 H22C 109.5
H22A C22 H22C 109.5
H22B C22 H22C 109.5
C7 C8 H8A 109.5
C7 C8 H8B 109.5
H8A C8 H8B 109.5
C7 C8 H8C 109.5
H8A C8 H8C 109.5
H8B C8 H8C 109.5

loop_
_geom_bond_atom_site_label_1
_geom_bond_atom_site_label_2
_geom_bond_distance
C9 C7 1.529(3)
C9 H9A 0.9600
C9 H9B 0.9600
C9 H9C 0.9600
Si1 C13 1.8778(17)
Si1 C10 1.8838(17)
Si1 C6 1.8846(18)
Si1 C7 1.8879(18)
O1 C17 1.387(2)
O1 C22 1.419(2)
C6 C5 1.397(2)
C6 C1 1.405(2)
O2 C1 1.368(2)
O2 H2 0.8200
N1 C20 1.373(2)
N1 C13 1.395(2)
N1 C21 1.448(2)
C13 C14 1.369(2)
C20 C19 1.396(2)
C20 C15 1.406(2)
C16 C17 1.377(2)
C16 C15 1.401(2)
C16 H16 0.9300
C19 C18 1.369(3)
C19 H19 0.9300
C14 C15 1.424(2)
C14 H14 0.9300
C10 C12 1.529(3)
C10 C11 1.536(3)
C10 H10 0.9800
C17 C18 1.397(2)
C21 H21A 0.9600
C21 H21B 0.9600
C21 H21C 0.9600
C1 C2 1.380(3)
C18 H18 0.9300
C5 C4 1.384(3)
C5 H5 0.9300
C7 C8 1.530(3)
C7 H7 0.9800
C3 C4 1.375(3)
C3 C2 1.379(3)
C3 H3 0.9300
C2 H2A 0.9300
C4 H4 0.9300
C11 H11A 0.9600
C11 H11B 0.9600
C11 H11C 0.9600
C12 H12A 0.9600
C12 H12B 0.9600
C12 H12C 0.9600
C22 H22A 0.9600
C22 H22B 0.9600
C22 H22C 0.9600
C8 H8A 0.9600
C8 H8B 0.9600
C8 H8C 0.9600
